data_4309053
loop_
_publ_author_name
'Yuan-Zhu Zhang'
'Song Gao'
'Zhe-Ming Wang'
'Gang Su'
'Hao-Ling Sun'
'Feng Pan'

_publ_contact_author_address
;
State Key Lab of Rare Earth Materials Chemistry and Applications &
PKU-HKU Joint Lab on Rare Earth Materials and Bioinorganic Chemistry,
College of Chemistry and Molecular Engineering,
Peking University,
Beijing 100871,
China
;
_publ_contact_author_email gaosong@pku.edu.cn
_publ_contact_author_fax 86-(10)-62751708
_publ_contact_author_name 'Prof. Song Gao'
_publ_contact_author_phone 86-(10)-62756320
_publ_section_title
;
Rational Synthesis and Magnetic Properties of a Family of Low-Dimensional
Heterometallic Cr-Mn Complexes Based on the Versatile Building Block
[Cr(2,2'-bipyridine)(CN)4]-
;
_journal_name_full 'Inorganic Chemistry'
_journal_page_first 4534
_journal_page_last 4545
_journal_paper_doi 10.1021/ic0484194
_journal_volume 44
_journal_year 2005
_chemical_formula_sum 'C26 H20 Cr Mn N11 O2'
_chemical_formula_weight 625.47
_chemical_name_common CrMn-dca
_chemical_name_systematic
;
?
;
_space_group_IT_number 14
_symmetry_cell_setting monoclinic
_symmetry_space_group_name_Hall '-P 2yn'
_symmetry_space_group_name_H-M 'P 1 21/n 1'
_atom_sites_solution_hydrogens geom
_atom_sites_solution_primary direct
_atom_sites_solution_secondary difmap
_audit_creation_method SHELXL-97
_cell_angle_alpha 90.00
_cell_angle_beta 109.4386(9)
_cell_angle_gamma 90.00
_cell_formula_units_Z 4
_cell_length_a 16.8628(4)
_cell_length_b 7.9593(2)
_cell_length_c 22.5123(8)
_cell_measurement_reflns_used 33307
_cell_measurement_temperature 293(2)
_cell_measurement_theta_max 27.485
_cell_measurement_theta_min 3.395
_cell_volume 2849.28(14)
_computing_cell_refinement 'HKL Scalepack (Otwinowski & Minor, 1997)'
_computing_data_collection 'KappaCCD (Nonius B. V., 1998)'
_computing_data_reduction 'HKL Denzo (Otwinowski & Minor, 1997) & maXus (Mackay et al., 1998)'
_computing_molecular_graphics 'Bruker SHELXTL V5.1 (Sheldrick, 1998)'
_computing_publication_material 'SHELXL-97 (Sheldrick, 1997)'
_computing_structure_refinement 'SHELXL-97 (Sheldrick, 1997)'
_computing_structure_solution 'SHELXS-97 (Sheldrick, 1990)'
_diffrn_ambient_temperature 293(2)
_diffrn_detector_area_resol_mean 0.76
_diffrn_measured_fraction_theta_full 0.996
_diffrn_measured_fraction_theta_max 0.996
_diffrn_measurement_device_type 'NONIUS KappaCCD'
_diffrn_measurement_method CCD
_diffrn_radiation_monochromator graphite
_diffrn_radiation_source 'fine-focus sealed tube'
_diffrn_radiation_type MoK\a
_diffrn_radiation_wavelength 0.71073
_diffrn_reflns_av_R_equivalents 0.1149
_diffrn_reflns_av_sigmaI/netI 0.1331
_diffrn_reflns_limit_h_max 21
_diffrn_reflns_limit_h_min -21
_diffrn_reflns_limit_k_max 10
_diffrn_reflns_limit_k_min -10
_diffrn_reflns_limit_l_max 29
_diffrn_reflns_limit_l_min -29
_diffrn_reflns_number 42532
_diffrn_reflns_theta_full 27.49
_diffrn_reflns_theta_max 27.49
_diffrn_reflns_theta_min 3.52
_exptl_absorpt_coefficient_mu 0.869
_exptl_absorpt_correction_T_max 0.959
_exptl_absorpt_correction_T_min 0.816
_exptl_absorpt_correction_type empirical
_exptl_absorpt_process_details '(Blessing, 1995, 1997)'
_exptl_crystal_colour yellow
_exptl_crystal_density_diffrn 1.458
_exptl_crystal_density_method 'not measured'
_exptl_crystal_description plate
_exptl_crystal_F_000 1272
_exptl_crystal_size_max 0.20
_exptl_crystal_size_mid 0.18
_exptl_crystal_size_min 0.05
_refine_diff_density_max 0.331
_refine_diff_density_min -0.533
_refine_diff_density_rms 0.064
_refine_ls_extinction_method none
_refine_ls_goodness_of_fit_ref 0.914
_refine_ls_hydrogen_treatment mixed
_refine_ls_matrix_type full
_refine_ls_number_parameters 383
_refine_ls_number_reflns 6513
_refine_ls_number_restraints 6
_refine_ls_restrained_S_all 0.915
_refine_ls_R_factor_all 0.1489
_refine_ls_R_factor_gt 0.0463
_refine_ls_shift/su_max 0.001
_refine_ls_shift/su_mean 0.000
_refine_ls_structure_factor_coef Fsqd
_refine_ls_weighting_details 'calc w=1/[\s^2^(Fo^2^)+(0.0476P)^2^+0.0000P] where P=(Fo^2^+2Fc^2^)/3'
_refine_ls_weighting_scheme calc
_refine_ls_wR_factor_gt 0.1058
_refine_ls_wR_factor_ref 0.1210
_reflns_number_gt 2639
_reflns_number_total 6513
_reflns_threshold_expression >2sigma(I)
_cod_data_source_file ic0484194si20041117_040813_5.cif
_cod_data_source_block 4
_cod_database_code 4309053

loop_
_symmetry_equiv_pos_as_xyz
'x, y, z'
'-x+1/2, y+1/2, -z+1/2'
'-x, -y, -z'
'x-1/2, -y-1/2, z-1/2'

loop_
_atom_site_label
_atom_site_type_symbol
_atom_site_fract_x
_atom_site_fract_y
_atom_site_fract_z
_atom_site_U_iso_or_equiv
_atom_site_adp_type
_atom_site_occupancy
_atom_site_symmetry_multiplicity
_atom_site_calc_flag
_atom_site_refinement_flags
_atom_site_disorder_assembly
_atom_site_disorder_group
Cr1 Cr 1.15352(3) 1.29755(7) -0.07385(3) 0.03154(19) Uani 1 1 d . . .
Mn1 Mn 1.33775(3) 0.79873(6) 0.07207(3) 0.03174(18) Uani 1 1 d . . .
N1 N 1.25538(18) 1.5928(4) 0.01845(16) 0.0396(9) Uani 1 1 d . . .
N2 N 1.26773(18) 1.0007(4) 0.00551(16) 0.0427(9) Uani 1 1 d . . .
N3 N 1.0720(2) 1.0116(4) -0.17620(18) 0.0657(11) Uani 1 1 d . . .
N4 N 1.2715(2) 1.3810(4) -0.15647(18) 0.0601(11) Uani 1 1 d . . .
N5 N 1.07157(16) 1.2600(3) -0.02357(16) 0.0321(8) Uani 1 1 d . . .
N6 N 1.05426(17) 1.4537(3) -0.12125(15) 0.0345(8) Uani 1 1 d . . .
N7 N 1.42805(17) 0.7622(3) 0.01972(16) 0.0318(8) Uani 1 1 d . . .
N8 N 1.44974(19) 0.9652(4) 0.11773(16) 0.0410(9) Uani 1 1 d . . .
N9 N 1.2657(2) 0.8616(4) 0.13295(19) 0.0608(11) Uani 1 1 d . . .
N10 N 1.1657(3) 0.9387(7) 0.1826(2) 0.115(2) Uani 1 1 d . . .
N11 N 1.1708(3) 0.9140(7) 0.2906(2) 0.1155(19) Uani 1 1 d . . .
C1 C 1.2188(2) 1.4854(5) -0.01232(19) 0.0342(10) Uani 1 1 d . . .
C2 C 1.2314(2) 1.1108(5) -0.02261(18) 0.0352(10) Uani 1 1 d . . .
C3 C 1.0991(2) 1.1097(5) -0.1378(2) 0.0420(11) Uani 1 1 d . . .
C4 C 1.2288(2) 1.3521(4) -0.12738(19) 0.0393(10) Uani 1 1 d . . .
C5 C 1.0873(2) 1.1777(4) 0.03116(19) 0.0378(10) Uani 1 1 d . . .
H5 H 1.1416 1.1385 0.0516 0.045 Uiso 1 1 calc R . .
C6 C 1.0266(2) 1.1488(4) 0.0584(2) 0.0419(11) Uani 1 1 d . . .
H6 H 1.0400 1.0933 0.0969 0.050 Uiso 1 1 calc R . .
C7 C 0.9458(2) 1.2028(5) 0.0281(2) 0.0441(11) Uani 1 1 d . . .
H7 H 0.9034 1.1816 0.0450 0.053 Uiso 1 1 calc R . .
C8 C 0.9289(2) 1.2897(5) -0.0282(2) 0.0420(11) Uani 1 1 d . . .
H8 H 0.8748 1.3280 -0.0493 0.050 Uiso 1 1 calc R . .
C9 C 0.9923(2) 1.3193(4) -0.05274(19) 0.0334(10) Uani 1 1 d . . .
C10 C 0.9828(2) 1.4246(4) -0.1083(2) 0.0380(10) Uani 1 1 d . . .
C11 C 0.9067(2) 1.4967(5) -0.1442(2) 0.0506(12) Uani 1 1 d . . .
H11 H 0.8572 1.4711 -0.1364 0.061 Uiso 1 1 calc R . .
C12 C 0.9062(3) 1.6070(5) -0.1916(2) 0.0584(13) Uani 1 1 d . . .
H12 H 0.8562 1.6575 -0.2158 0.070 Uiso 1 1 calc R . .
C13 C 0.9790(3) 1.6423(5) -0.2031(2) 0.0524(12) Uani 1 1 d . . .
H13 H 0.9791 1.7187 -0.2343 0.063 Uiso 1 1 calc R . .
C14 C 1.0524(3) 1.5629(4) -0.16775(19) 0.0422(11) Uani 1 1 d . . .
H14 H 1.1018 1.5851 -0.1761 0.051 Uiso 1 1 calc R . .
C15 C 1.4125(2) 0.6752(5) -0.0340(2) 0.0410(11) Uani 1 1 d . . .
H15 H 1.3581 0.6366 -0.0541 0.049 Uiso 1 1 calc R . .
C16 C 1.4729(3) 0.6403(4) -0.0607(2) 0.0482(12) Uani 1 1 d . . .
H16 H 1.4596 0.5797 -0.0980 0.058 Uiso 1 1 calc R . .
C17 C 1.5531(3) 0.6966(5) -0.0311(2) 0.0546(13) Uani 1 1 d . . .
H17 H 1.5956 0.6734 -0.0477 0.066 Uiso 1 1 calc R . .
C18 C 1.5699(2) 0.7873(5) 0.0232(2) 0.0505(12) Uani 1 1 d . . .
H18 H 1.6241 0.8268 0.0436 0.061 Uiso 1 1 calc R . .
C19 C 1.5070(2) 0.8205(4) 0.0477(2) 0.0361(10) Uani 1 1 d . . .
C20 C 1.5191(2) 0.9282(5) 0.1039(2) 0.0393(11) Uani 1 1 d . . .
C21 C 1.5969(3) 0.9947(6) 0.1392(2) 0.0600(14) Uani 1 1 d . . .
H21 H 1.6450 0.9660 0.1300 0.072 Uiso 1 1 calc R . .
C22 C 1.6018(3) 1.1036(6) 0.1878(3) 0.0748(17) Uani 1 1 d . . .
H22 H 1.6536 1.1466 0.2124 0.090 Uiso 1 1 calc R . .
C23 C 1.5308(4) 1.1480(5) 0.1997(2) 0.0686(15) Uani 1 1 d . . .
H23 H 1.5325 1.2259 0.2309 0.082 Uiso 1 1 calc R . .
C24 C 1.4557(3) 1.0739(5) 0.1640(2) 0.0551(13) Uani 1 1 d . . .
H24 H 1.4072 1.1015 0.1727 0.066 Uiso 1 1 calc R . .
C25 C 1.2227(3) 0.8956(6) 0.1602(2) 0.0539(12) Uani 1 1 d . . .
C26 C 1.1727(3) 0.9247(7) 0.2410(3) 0.0744(16) Uani 1 1 d . . .
O1 O 1.40951(15) 0.6045(3) 0.13924(13) 0.0506(8) Uani 1 1 d D . .
O2 O 1.42006(18) 1.3918(5) -0.20355(15) 0.0718(9) Uani 1 1 d D . .
H1A H 1.3798(17) 0.532(4) 0.1566(17) 0.070(7) Uiso 1 1 d D . .
H1B H 1.4669(11) 0.592(4) 0.1608(16) 0.070(7) Uiso 1 1 d D . .
H2A H 1.3751(18) 1.380(5) -0.1906(16) 0.070(7) Uiso 1 1 d D . .
H2B H 1.410(2) 1.414(5) -0.2441(10) 0.070(7) Uiso 1 1 d D . .

loop_
_atom_site_aniso_label
_atom_site_aniso_U_11
_atom_site_aniso_U_22
_atom_site_aniso_U_33
_atom_site_aniso_U_23
_atom_site_aniso_U_13
_atom_site_aniso_U_12
Cr1 0.0276(3) 0.0306(3) 0.0362(5) -0.0002(3) 0.0104(3) -0.0002(3)
Mn1 0.0280(3) 0.0339(3) 0.0335(4) -0.0016(3) 0.0104(3) -0.0007(3)
N1 0.0280(17) 0.0348(19) 0.056(3) -0.0097(18) 0.0135(17) -0.0036(15)
N2 0.0358(19) 0.0381(19) 0.056(3) 0.0095(18) 0.0182(18) 0.0064(16)
N3 0.093(3) 0.052(2) 0.048(3) -0.013(2) 0.017(2) -0.017(2)
N4 0.052(2) 0.079(3) 0.058(3) 0.015(2) 0.029(2) 0.0028(19)
N5 0.0277(17) 0.0305(19) 0.039(2) -0.0001(17) 0.0117(16) -0.0021(13)
N6 0.0337(19) 0.0311(19) 0.037(2) -0.0025(16) 0.0092(17) 0.0009(14)
N7 0.0298(17) 0.0315(19) 0.035(2) 0.0043(17) 0.0119(16) 0.0000(13)
N8 0.047(2) 0.038(2) 0.035(3) 0.0030(17) 0.0099(19) -0.0045(16)
N9 0.063(3) 0.071(3) 0.059(3) 0.000(2) 0.034(2) 0.006(2)
N10 0.087(3) 0.203(6) 0.073(4) 0.033(4) 0.051(3) 0.068(3)
N11 0.127(4) 0.160(5) 0.081(4) -0.017(4) 0.063(4) 0.026(3)
C1 0.026(2) 0.034(2) 0.041(3) 0.005(2) 0.0096(19) 0.0013(17)
C2 0.027(2) 0.044(2) 0.034(3) -0.005(2) 0.0087(19) 0.0003(18)
C3 0.044(2) 0.039(2) 0.043(3) 0.004(2) 0.015(2) 0.000(2)
C4 0.032(2) 0.048(3) 0.035(3) 0.006(2) 0.007(2) 0.0048(18)
C5 0.041(2) 0.032(2) 0.040(3) -0.003(2) 0.012(2) 0.0015(18)
C6 0.052(3) 0.040(3) 0.042(3) -0.003(2) 0.027(2) -0.0039(19)
C7 0.044(2) 0.042(2) 0.056(3) -0.011(3) 0.030(2) -0.010(2)
C8 0.029(2) 0.039(2) 0.060(3) -0.013(2) 0.017(2) -0.003(2)
C9 0.026(2) 0.032(2) 0.042(3) -0.012(2) 0.0092(19) -0.0024(18)
C10 0.036(2) 0.029(2) 0.048(3) -0.008(2) 0.012(2) 0.0013(18)
C11 0.034(2) 0.048(3) 0.060(4) 0.001(3) 0.004(2) 0.008(2)
C12 0.046(3) 0.048(3) 0.065(4) -0.003(3) -0.003(3) 0.013(2)
C13 0.064(3) 0.041(3) 0.041(3) 0.001(2) 0.002(3) 0.003(2)
C14 0.052(3) 0.035(2) 0.037(3) -0.003(2) 0.012(2) -0.001(2)
C15 0.045(2) 0.044(3) 0.038(3) 0.003(2) 0.017(2) 0.001(2)
C16 0.068(3) 0.035(3) 0.053(3) 0.010(2) 0.035(3) 0.015(2)
C17 0.052(3) 0.059(3) 0.069(4) 0.023(3) 0.041(3) 0.018(3)
C18 0.033(2) 0.059(3) 0.064(4) 0.020(3) 0.022(2) 0.007(2)
C19 0.030(2) 0.035(2) 0.043(3) 0.013(2) 0.013(2) 0.0039(19)
C20 0.028(2) 0.041(3) 0.040(3) 0.014(2) 0.001(2) -0.0049(19)
C21 0.045(3) 0.056(3) 0.066(4) 0.016(3) 0.002(3) -0.007(2)
C22 0.071(4) 0.072(4) 0.054(4) 0.009(3) -0.015(3) -0.031(3)
C23 0.102(4) 0.059(3) 0.035(3) -0.008(2) 0.009(3) -0.031(3)
C24 0.077(3) 0.050(3) 0.037(3) -0.004(2) 0.017(3) -0.010(2)
C25 0.050(3) 0.077(3) 0.034(3) 0.009(3) 0.014(2) 0.015(2)
C26 0.065(3) 0.107(4) 0.064(4) -0.008(4) 0.038(3) 0.025(3)
O1 0.0337(16) 0.0642(19) 0.052(2) 0.0255(17) 0.0109(15) 0.0021(14)
O2 0.0474(19) 0.113(3) 0.055(2) 0.027(2) 0.0168(18) 0.0019(18)

loop_
_atom_type_symbol
_atom_type_description
_atom_type_scat_dispersion_real
_atom_type_scat_dispersion_imag
_atom_type_scat_source
C C 0.0033 0.0016 'International Tables Vol C Tables 4.2.6.8 and 6.1.1.4'
H H 0.0000 0.0000 'International Tables Vol C Tables 4.2.6.8 and 6.1.1.4'
N N 0.0061 0.0033 'International Tables Vol C Tables 4.2.6.8 and 6.1.1.4'
Cr Cr 0.3209 0.6236 'International Tables Vol C Tables 4.2.6.8 and 6.1.1.4'
Mn Mn 0.3368 0.7283 'International Tables Vol C Tables 4.2.6.8 and 6.1.1.4'
O O 0.0106 0.0060 'International Tables Vol C Tables 4.2.6.8 and 6.1.1.4'

loop_
_geom_angle_atom_site_label_1
_geom_angle_atom_site_label_2
_geom_angle_atom_site_label_3
_geom_angle
_geom_angle_site_symmetry_1
_geom_angle_site_symmetry_3
_geom_angle_publ_flag
C2 Cr1 C4 94.44(14) . . ?
C2 Cr1 C3 85.44(15) . . ?
C4 Cr1 C3 87.83(15) . . ?
C2 Cr1 N6 167.05(13) . . ?
C4 Cr1 N6 96.96(13) . . ?
C3 Cr1 N6 88.87(13) . . ?
C2 Cr1 N5 90.39(13) . . ?
C4 Cr1 N5 175.14(12) . . ?
C3 Cr1 N5 93.09(13) . . ?
N6 Cr1 N5 78.30(12) . . ?
C2 Cr1 C1 92.75(13) . . ?
C4 Cr1 C1 86.91(14) . . ?
C3 Cr1 C1 174.29(14) . . ?
N6 Cr1 C1 93.97(12) . . ?
N5 Cr1 C1 92.34(12) . . ?
N9 Mn1 O1 91.33(12) . . ?
N9 Mn1 N1 97.63(12) . 1_545 ?
O1 Mn1 N1 87.53(11) . 1_545 ?
N9 Mn1 N7 170.53(13) . . ?
O1 Mn1 N7 87.47(10) . . ?
N1 Mn1 N7 91.71(11) 1_545 . ?
N9 Mn1 N2 88.61(12) . . ?
O1 Mn1 N2 178.41(12) . . ?
N1 Mn1 N2 94.05(10) 1_545 . ?
N7 Mn1 N2 92.33(11) . . ?
N9 Mn1 N8 97.85(13) . . ?
O1 Mn1 N8 85.10(10) . . ?
N1 Mn1 N8 163.00(12) 1_545 . ?
N7 Mn1 N8 72.69(12) . . ?
N2 Mn1 N8 93.33(11) . . ?
C1 N1 Mn1 173.0(3) . 1_565 ?
C2 N2 Mn1 172.7(3) . . ?
C5 N5 C9 118.3(3) . . ?
C5 N5 Cr1 127.3(2) . . ?
C9 N5 Cr1 114.3(3) . . ?
C10 N6 C14 119.0(3) . . ?
C10 N6 Cr1 114.3(3) . . ?
C14 N6 Cr1 126.2(3) . . ?
C15 N7 C19 117.7(3) . . ?
C15 N7 Mn1 125.5(2) . . ?
C19 N7 Mn1 116.6(3) . . ?
C24 N8 C20 118.7(4) . . ?
C24 N8 Mn1 124.9(3) . . ?
C20 N8 Mn1 115.4(3) . . ?
C25 N9 Mn1 174.3(4) . . ?
C25 N10 C26 123.9(5) . . ?
N1 C1 Cr1 175.9(3) . . ?
N2 C2 Cr1 173.7(3) . . ?
N3 C3 Cr1 174.6(4) . . ?
N4 C4 Cr1 179.0(4) . . ?
N5 C5 C6 122.8(3) . . ?
N5 C5 H5 118.6 . . ?
C6 C5 H5 118.6 . . ?
C7 C6 C5 119.2(4) . . ?
C7 C6 H6 120.4 . . ?
C5 C6 H6 120.4 . . ?
C6 C7 C8 118.6(4) . . ?
C6 C7 H7 120.7 . . ?
C8 C7 H7 120.7 . . ?
C9 C8 C7 120.1(4) . . ?
C9 C8 H8 120.0 . . ?
C7 C8 H8 120.0 . . ?
N5 C9 C8 121.0(4) . . ?
N5 C9 C10 114.7(3) . . ?
C8 C9 C10 124.1(4) . . ?
N6 C10 C11 121.3(4) . . ?
N6 C10 C9 115.4(3) . . ?
C11 C10 C9 123.2(4) . . ?
C12 C11 C10 118.5(4) . . ?
C12 C11 H11 120.7 . . ?
C10 C11 H11 120.7 . . ?
C13 C12 C11 120.3(4) . . ?
C13 C12 H12 119.9 . . ?
C11 C12 H12 119.9 . . ?
C12 C13 C14 119.1(4) . . ?
C12 C13 H13 120.5 . . ?
C14 C13 H13 120.5 . . ?
N6 C14 C13 121.7(4) . . ?
N6 C14 H14 119.2 . . ?
C13 C14 H14 119.2 . . ?
N7 C15 C16 123.3(4) . . ?
N7 C15 H15 118.4 . . ?
C16 C15 H15 118.4 . . ?
C17 C16 C15 118.6(4) . . ?
C17 C16 H16 120.7 . . ?
C15 C16 H16 120.7 . . ?
C18 C17 C16 119.0(4) . . ?
C18 C17 H17 120.5 . . ?
C16 C17 H17 120.5 . . ?
C17 C18 C19 120.2(4) . . ?
C17 C18 H18 119.9 . . ?
C19 C18 H18 119.9 . . ?
N7 C19 C18 121.2(4) . . ?
N7 C19 C20 115.5(3) . . ?
C18 C19 C20 123.2(4) . . ?
N8 C20 C21 120.9(4) . . ?
N8 C20 C19 116.3(3) . . ?
C21 C20 C19 122.7(4) . . ?
C22 C21 C20 119.2(4) . . ?
C22 C21 H21 120.4 . . ?
C20 C21 H21 120.4 . . ?
C23 C22 C21 119.8(5) . . ?
C23 C22 H22 120.1 . . ?
C21 C22 H22 120.1 . . ?
C22 C23 C24 118.0(5) . . ?
C22 C23 H23 121.0 . . ?
C24 C23 H23 121.0 . . ?
N8 C24 C23 123.2(5) . . ?
N8 C24 H24 118.4 . . ?
C23 C24 H24 118.4 . . ?
N9 C25 N10 171.1(5) . . ?
N11 C26 N10 173.5(6) . . ?
Mn1 O1 H1A 118(2) . . ?
Mn1 O1 H1B 132(2) . . ?
H1A O1 H1B 109(2) . . ?
H2A O2 H2B 117(3) . . ?

loop_
_geom_bond_atom_site_label_1
_geom_bond_atom_site_label_2
_geom_bond_distance
_geom_bond_site_symmetry_2
_geom_bond_publ_flag
Cr1 C2 2.063(4) . ?
Cr1 C4 2.066(4) . ?
Cr1 C3 2.066(4) . ?
Cr1 N6 2.073(3) . ?
Cr1 N5 2.079(3) . ?
Cr1 C1 2.086(4) . ?
Mn1 N9 2.171(4) . ?
Mn1 O1 2.219(3) . ?
Mn1 N1 2.226(3) 1_545 ?
Mn1 N7 2.233(3) . ?
Mn1 N2 2.246(3) . ?
Mn1 N8 2.255(3) . ?
N1 C1 1.143(4) . ?
N1 Mn1 2.226(3) 1_565 ?
N2 C2 1.134(4) . ?
N3 C3 1.142(4) . ?
N4 C4 1.146(4) . ?
N5 C5 1.342(4) . ?
N5 C9 1.363(4) . ?
N6 C10 1.351(4) . ?
N6 C14 1.353(4) . ?
N7 C15 1.341(4) . ?
N7 C19 1.352(4) . ?
N8 C24 1.332(5) . ?
N8 C20 1.339(4) . ?
N9 C25 1.127(5) . ?
N10 C25 1.273(6) . ?
N10 C26 1.285(6) . ?
N11 C26 1.130(6) . ?
C5 C6 1.378(5) . ?
C5 H5 0.9300 . ?
C6 C7 1.373(5) . ?
C6 H6 0.9300 . ?
C7 C8 1.387(5) . ?
C7 H7 0.9300 . ?
C8 C9 1.377(5) . ?
C8 H8 0.9300 . ?
C9 C10 1.470(5) . ?
C10 C11 1.393(5) . ?
C11 C12 1.379(5) . ?
C11 H11 0.9300 . ?
C12 C13 1.364(5) . ?
C12 H12 0.9300 . ?
C13 C14 1.382(5) . ?
C13 H13 0.9300 . ?
C14 H14 0.9300 . ?
C15 C16 1.372(5) . ?
C15 H15 0.9300 . ?
C16 C17 1.369(5) . ?
C16 H16 0.9300 . ?
C17 C18 1.365(5) . ?
C17 H17 0.9300 . ?
C18 C19 1.375(5) . ?
C18 H18 0.9300 . ?
C19 C20 1.485(5) . ?
C20 C21 1.392(5) . ?
C21 C22 1.377(6) . ?
C21 H21 0.9300 . ?
C22 C23 1.357(6) . ?
C22 H22 0.9300 . ?
C23 C24 1.385(5) . ?
C23 H23 0.9300 . ?
C24 H24 0.9300 . ?
O1 H1A 0.930(17) . ?
O1 H1B 0.932(17) . ?
O2 H2A 0.903(17) . ?
O2 H2B 0.890(17) . ?
